data_2208834
loop_
_publ_author_name
'Lin-Hai Jing'
'Da-Bin Qin'
'Shao-Jin Gu'
'Huan-Xia Zhang'
'Zhi-Hua Mao'

_publ_section_title
;
 Diethyl naphthalene-1,8-dicarboxylate
;
_journal_coeditor_code CI2048
_journal_issue 5
_journal_name_full 'Acta Crystallographica Section E'
_journal_page_first o1934
_journal_page_last o1935
_journal_paper_doi 10.1107/S1600536806013845
_journal_volume 62
_journal_year 2006
_chemical_formula_iupac 'C16 H16 O4'
_chemical_formula_moiety 'C16 H16 O4'
_chemical_formula_sum 'C16 H16 O4'
_chemical_formula_weight 272.29
_chemical_name_systematic
;
Diethyl naphthalene-1,8-dicarboxylate
;
_space_group_IT_number 14
_symmetry_cell_setting monoclinic
_symmetry_space_group_name_Hall '-P 2ybc'
_symmetry_space_group_name_H-M 'P 1 21/c 1'
_atom_sites_solution_hydrogens geom
_atom_sites_solution_primary direct
_atom_sites_solution_secondary difmap
_audit_creation_method SHELXL97
_cell_angle_alpha 90.00
_cell_angle_beta 90.150(10)
_cell_angle_gamma 90.00
_cell_formula_units_Z 8
_cell_length_a 10.210(2)
_cell_length_b 9.6720(10)
_cell_length_c 29.163(4)
_cell_measurement_reflns_used 34
_cell_measurement_temperature 295(2)
_cell_measurement_theta_max 14.34
_cell_measurement_theta_min 2.98
_cell_volume 2879.9(8)
_computing_cell_refinement XSCANS
_computing_data_collection 'XSCANS (Siemens, 1996)'
_computing_data_reduction XSCANS
_computing_molecular_graphics 'ORTEP-3 for Windows (Farrugia, 1997)'
_computing_publication_material SHELXL97
_computing_structure_refinement 'SHELXL97 (Sheldrick, 1997)'
_computing_structure_solution 'SHELXS97 (Sheldrick, 1997)'
_diffrn_ambient_temperature 295(2)
_diffrn_measured_fraction_theta_full 1.000
_diffrn_measured_fraction_theta_max 1.000
_diffrn_measurement_device_type 'Bruker P4'
_diffrn_measurement_method \w
_diffrn_radiation_monochromator graphite
_diffrn_radiation_source 'fine-focus sealed tube'
_diffrn_radiation_type MoK\a
_diffrn_radiation_wavelength 0.71073
_diffrn_reflns_av_R_equivalents 0.0102
_diffrn_reflns_av_sigmaI/netI 0.0564
_diffrn_reflns_limit_h_max 12
_diffrn_reflns_limit_h_min 0
_diffrn_reflns_limit_k_max 11
_diffrn_reflns_limit_k_min 0
_diffrn_reflns_limit_l_max 35
_diffrn_reflns_limit_l_min -35
_diffrn_reflns_number 5684
_diffrn_reflns_theta_full 25.50
_diffrn_reflns_theta_max 25.50
_diffrn_reflns_theta_min 1.40
_diffrn_standards_decay_% 6.23
_diffrn_standards_interval_count 97
_diffrn_standards_number 3
_exptl_absorpt_coefficient_mu 0.090
_exptl_absorpt_correction_type none
_exptl_crystal_colour colourless
_exptl_crystal_density_diffrn 1.256
_exptl_crystal_density_method 'not measured'
_exptl_crystal_description Block
_exptl_crystal_F_000 1152
_exptl_crystal_size_max 0.58
_exptl_crystal_size_mid 0.46
_exptl_crystal_size_min 0.46
_refine_diff_density_max 0.134
_refine_diff_density_min -0.122
_refine_ls_extinction_coef 0.0087(6)
_refine_ls_extinction_expression Fc^*^=kFc[1+0.001xFc^2^\l^3^/sin(2\q)]^-1/4^
_refine_ls_extinction_method 'SHELXL97 (Sheldrick, 1997)'
_refine_ls_goodness_of_fit_ref 0.802
_refine_ls_hydrogen_treatment constr
_refine_ls_matrix_type full
_refine_ls_number_parameters 406
_refine_ls_number_reflns 5365
_refine_ls_number_restraints 14
_refine_ls_restrained_S_all 0.808
_refine_ls_R_factor_all 0.1045
_refine_ls_R_factor_gt 0.0406
_refine_ls_shift/su_max 0.001
_refine_ls_shift/su_mean 0.000
_refine_ls_structure_factor_coef Fsqd
_refine_ls_weighting_details 'calc w = 1/[\s^2^(Fo^2^)+(0.0526P)^2^] where P=(Fo^2^+2Fc^2^)/3'
_refine_ls_weighting_scheme calc
_refine_ls_wR_factor_gt 0.0929
_refine_ls_wR_factor_ref 0.1063
_reflns_number_gt 2323
_reflns_number_total 5365
_reflns_threshold_expression I>2\s(I)
_cod_data_source_file ci2048.cif
_cod_data_source_block I
_cod_depositor_comments
;
The following automatic conversions were performed:
'_symmetry_cell_setting' value 'Monoclinic' changed to 'monoclinic'
according to '/home/saulius/struct/CIF-dictionaries/cif_core.dic'
dictionary named 'cif_core.dic' version 2.4.1 from 2010-06-29.

Automatic conversion script
Id: cif_fix_enum 1527 2010-12-29 10:47:43Z saulius 

The following automatic conversions were performed:

'_symmetry_cell_setting' value 'Monoclinic' changed to 'monoclinic'
according to /home/saulius/struct/CIF-dictionaries/cif_core.dic
dictionary named 'cif_core.dic' version 2.4.1 from 2010-06-29.

Automatic conversion script
Id: cif_fix_values 1715 2011-07-08 13:25:40Z adriana 
;
_cod_original_sg_symbol_H-M 'P 21/c'
_cod_database_code 2208834
_cod_database_fobs_code 2208834

loop_
_symmetry_equiv_pos_as_xyz
'x, y, z'
'-x, y+1/2, -z+1/2'
'-x, -y, -z'
'x, -y-1/2, z-1/2'

loop_
_atom_site_type_symbol
_atom_site_label
_atom_site_fract_x
_atom_site_fract_y
_atom_site_fract_z
_atom_site_U_iso_or_equiv
_atom_site_adp_type
_atom_site_calc_flag
_atom_site_refinement_flags
_atom_site_occupancy
_atom_site_disorder_assembly
_atom_site_disorder_group
O O1 0.75532(13) 0.35111(14) 0.07430(5) 0.0744(4) Uani d D 1 . .
O O2 0.64765(16) 0.18191(17) 0.03821(5) 0.0970(5) Uani d . 1 . .
O O3 0.64319(13) 0.18601(14) 0.14723(5) 0.0716(4) Uani d . 1 . .
O O4 0.78707(16) 0.32191(16) 0.18406(5) 0.0907(5) Uani d . 1 . .
C C1 0.52801(19) 0.3643(2) 0.07341(8) 0.0612(6) Uani d . 1 . .
C C2 0.4373(2) 0.3763(2) 0.03929(8) 0.0808(7) Uani d . 1 A .
H H2 0.4463 0.3228 0.0130 0.097 Uiso calc R 1 . .
C C3 0.3314(3) 0.4666(3) 0.04279(11) 0.0992(9) Uani d . 1 . .
H H3 0.2695 0.4713 0.0194 0.119 Uiso calc R 1 A .
C C4 0.3192(2) 0.5466(3) 0.08002(11) 0.0940(9) Uani d . 1 A .
H H4 0.2514 0.6106 0.0815 0.113 Uiso calc R 1 . .
C C5 0.3963(3) 0.6212(3) 0.15555(12) 0.0984(9) Uani d . 1 A .
H H5 0.3307 0.6878 0.1558 0.118 Uiso calc R 1 . .
C C6 0.4763(3) 0.6107(3) 0.19197(10) 0.0983(9) Uani d . 1 . .
H H6 0.4683 0.6714 0.2165 0.118 Uiso calc R 1 . .
C C7 0.5726(2) 0.5067(2) 0.19241(8) 0.0813(7) Uani d . 1 A .
H H7 0.6259 0.4965 0.2181 0.098 Uiso calc R 1 . .
C C8 0.5891(2) 0.4202(2) 0.15580(8) 0.0603(5) Uani d . 1 . .
C C9 0.51134(19) 0.4373(2) 0.11554(8) 0.0597(5) Uani d . 1 A .
C C10 0.4082(2) 0.5353(2) 0.11722(9) 0.0735(6) Uani d . 1 . .
C C11 0.6474(2) 0.2854(2) 0.06095(8) 0.0681(6) Uani d . 1 A .
C C14 0.6858(2) 0.3075(2) 0.16341(7) 0.0669(6) Uani d . 1 A .
C C15 0.7293(2) 0.0673(2) 0.15400(8) 0.0855(7) Uani d . 1 . .
H H15A 0.8191 0.0988 0.1572 0.103 Uiso calc R 1 . .
H H15B 0.7246 0.0072 0.1274 0.103 Uiso calc R 1 . .
C C16 0.6907(3) -0.0100(3) 0.19529(9) 0.1187(10) Uani d . 1 . .
H H16A 0.6966 0.0493 0.2216 0.142 Uiso calc R 1 . .
H H16B 0.7480 -0.0877 0.1993 0.142 Uiso calc R 1 . .
H H16C 0.6022 -0.0420 0.1919 0.142 Uiso calc R 1 . .
O O5 0.15196(14) 1.09045(15) 0.15898(6) 0.0855(5) Uani d D 1 . .
O O6 0.30660(16) 0.96680(18) 0.19536(5) 0.0997(6) Uani d . 1 . .
O O7 0.26066(13) 0.92182(14) 0.08610(5) 0.0704(4) Uani d . 1 . .
O O8 0.13836(15) 1.08258(17) 0.05099(5) 0.0931(5) Uani d . 1 . .
C C17 0.10945(19) 0.8563(2) 0.17235(8) 0.0618(6) Uani d . 1 . .
C C18 0.1011(2) 0.7757(3) 0.21054(8) 0.0830(7) Uani d . 1 B .
H H18 0.1572 0.7931 0.2350 0.100 Uiso calc R 1 . .
C C19 0.0109(3) 0.6679(3) 0.21409(10) 0.0982(8) Uani d . 1 . .
H H19 0.0098 0.6119 0.2400 0.118 Uiso calc R 1 B .
C C20 -0.0746(3) 0.6459(3) 0.17957(11) 0.0934(8) Uani d . 1 B .
H H20 -0.1371 0.5765 0.1824 0.112 Uiso calc R 1 . .
C C21 -0.1640(2) 0.7041(3) 0.10390(11) 0.0962(9) Uani d . 1 B .
H H21 -0.2287 0.6374 0.1077 0.115 Uiso calc R 1 . .
C C22 -0.1604(3) 0.7783(3) 0.06498(11) 0.1004(9) Uani d . 1 . .
H H22 -0.2249 0.7667 0.0427 0.120 Uiso calc R 1 . .
C C23 -0.0594(2) 0.8727(3) 0.05822(8) 0.0836(7) Uani d . 1 B .
H H23 -0.0559 0.9213 0.0307 0.100 Uiso calc R 1 . .
C C24 0.03450(19) 0.8963(2) 0.09048(8) 0.0621(5) Uani d . 1 . .
C C25 0.02696(18) 0.8292(2) 0.13410(8) 0.0581(5) Uani d . 1 B .
C C26 -0.0709(2) 0.7259(2) 0.13931(9) 0.0725(6) Uani d . 1 . .
C C27 0.2017(2) 0.9741(3) 0.17646(8) 0.0731(6) Uani d . 1 B .
C C30 0.1475(2) 0.9805(2) 0.07430(7) 0.0677(6) Uani d . 1 B .
C C31 0.3787(2) 0.9882(2) 0.06782(9) 0.0935(8) Uani d . 1 . .
H H31A 0.3657 1.0117 0.0358 0.112 Uiso calc R 1 . .
H H31B 0.3970 1.0726 0.0846 0.112 Uiso calc R 1 . .
C C32 0.4862(2) 0.8940(3) 0.07239(9) 0.1030(9) Uani d . 1 . .
H H32A 0.5019 0.8758 0.1043 0.124 Uiso calc R 1 . .
H H32B 0.5632 0.9341 0.0590 0.124 Uiso calc R 1 . .
H H32C 0.4656 0.8091 0.0569 0.124 Uiso calc R 1 . .
C C12 0.8740(6) 0.2863(12) 0.0537(4) 0.076(2) Uani d PD 0.598(14) A 1
H H12A 0.8664 0.2804 0.0206 0.091 Uiso calc PR 0.598(14) A 1
H H12B 0.8890 0.1945 0.0661 0.091 Uiso calc PR 0.598(14) A 1
C C13 0.9814(7) 0.3848(9) 0.0677(5) 0.117(3) Uani d PD 0.598(14) A 1
H H13A 0.9704 0.4710 0.0518 0.140 Uiso calc PR 0.598(14) A 1
H H13B 1.0649 0.3457 0.0601 0.140 Uiso calc PR 0.598(14) A 1
H H13C 0.9772 0.4006 0.1002 0.140 Uiso calc PR 0.598(14) A 1
C C12' 0.8890(10) 0.2897(18) 0.0739(4) 0.065(3) Uani d PD 0.402(14) A 2
H H12C 0.8856 0.1911 0.0679 0.078 Uiso calc PR 0.402(14) A 2
H H12D 0.9339 0.3054 0.1027 0.078 Uiso calc PR 0.402(14) A 2
C C13' 0.9554(14) 0.3661(13) 0.0350(6) 0.104(4) Uani d PD 0.402(14) A 2
H H13D 0.9197 0.3356 0.0063 0.125 Uiso calc PR 0.402(14) A 2
H H13E 1.0478 0.3475 0.0358 0.125 Uiso calc PR 0.402(14) A 2
H H13F 0.9409 0.4636 0.0384 0.125 Uiso calc PR 0.402(14) A 2
C C28 0.2390(15) 1.2040(11) 0.1747(8) 0.109(6) Uani d PD 0.363(16) B 1
H H28A 0.3096 1.2192 0.1531 0.130 Uiso calc PR 0.363(16) B 1
H H28B 0.2762 1.1834 0.2045 0.130 Uiso calc PR 0.363(16) B 1
C C29 0.1496(12) 1.3295(11) 0.1771(6) 0.094(4) Uani d PD 0.363(16) B 1
H H29A 0.1134 1.3476 0.1473 0.112 Uiso calc PR 0.363(16) B 1
H H29B 0.1989 1.4084 0.1871 0.112 Uiso calc PR 0.363(16) B 1
H H29C 0.0799 1.3118 0.1983 0.112 Uiso calc PR 0.363(16) B 1
C C28' 0.2309(10) 1.2187(8) 0.1542(3) 0.082(2) Uani d PD 0.637(16) B 2
H H28C 0.2018 1.2723 0.1279 0.099 Uiso calc PR 0.637(16) B 2
H H28D 0.3230 1.1968 0.1505 0.099 Uiso calc PR 0.637(16) B 2
C C29' 0.2083(12) 1.2963(11) 0.1979(3) 0.126(3) Uani d PDU 0.637(16) B 2
H H29D 0.1189 1.3268 0.1991 0.151 Uiso calc PR 0.637(16) B 2
H H29E 0.2655 1.3751 0.1990 0.151 Uiso calc PR 0.637(16) B 2
H H29F 0.2261 1.2369 0.2235 0.151 Uiso calc PR 0.637(16) B 2

loop_
_atom_site_aniso_label
_atom_site_aniso_U_11
_atom_site_aniso_U_22
_atom_site_aniso_U_33
_atom_site_aniso_U_12
_atom_site_aniso_U_13
_atom_site_aniso_U_23
O1 0.0506(9) 0.0646(9) 0.1080(11) 0.0006(8) 0.0175(8) -0.0062(8)
O2 0.1152(14) 0.0782(12) 0.0976(12) 0.0009(10) 0.0058(10) -0.0237(10)
O3 0.0730(10) 0.0514(9) 0.0905(10) 0.0012(8) -0.0084(8) 0.0029(8)
O4 0.0794(11) 0.0964(12) 0.0964(12) 0.0004(10) -0.0243(9) -0.0086(10)
C1 0.0515(13) 0.0532(13) 0.0790(16) -0.0081(11) 0.0050(12) 0.0098(12)
C2 0.0673(16) 0.0838(18) 0.0912(17) -0.0114(14) -0.0057(14) 0.0111(14)
C3 0.0670(18) 0.102(2) 0.129(3) -0.0058(17) -0.0155(18) 0.0407(19)
C4 0.0579(16) 0.0799(19) 0.144(3) 0.0097(14) 0.0151(19) 0.0327(19)
C5 0.090(2) 0.0650(17) 0.140(3) 0.0117(16) 0.0506(19) 0.011(2)
C6 0.115(2) 0.0687(18) 0.111(2) -0.0079(18) 0.0508(19) -0.0167(17)
C7 0.0882(18) 0.0689(16) 0.0868(17) -0.0113(14) 0.0182(14) -0.0067(14)
C8 0.0579(13) 0.0497(12) 0.0732(15) -0.0058(11) 0.0125(12) -0.0016(12)
C9 0.0466(12) 0.0462(12) 0.0864(17) -0.0063(11) 0.0171(12) 0.0092(12)
C10 0.0589(15) 0.0581(15) 0.1035(19) -0.0009(12) 0.0242(14) 0.0156(14)
C11 0.0725(16) 0.0594(15) 0.0725(16) -0.0034(14) 0.0076(13) 0.0041(13)
C14 0.0687(15) 0.0677(15) 0.0643(15) -0.0063(14) 0.0018(12) -0.0014(13)
C15 0.0958(18) 0.0699(16) 0.0907(18) 0.0179(15) -0.0036(14) 0.0023(14)
C16 0.158(3) 0.091(2) 0.107(2) 0.0358(19) 0.0181(19) 0.0271(18)
O5 0.0769(11) 0.0579(10) 0.1217(13) -0.0089(9) -0.0058(9) -0.0162(10)
O6 0.0733(11) 0.1228(14) 0.1029(12) -0.0160(11) -0.0207(10) -0.0020(11)
O7 0.0512(9) 0.0644(9) 0.0956(10) -0.0004(8) 0.0093(8) 0.0160(8)
O8 0.0965(12) 0.0754(11) 0.1075(13) 0.0038(10) -0.0080(10) 0.0254(10)
C17 0.0545(13) 0.0595(14) 0.0714(15) 0.0020(11) 0.0093(12) -0.0027(12)
C18 0.0774(17) 0.0892(19) 0.0826(18) 0.0047(15) 0.0126(14) 0.0009(15)
C19 0.098(2) 0.086(2) 0.111(2) 0.0049(18) 0.0333(18) 0.0213(18)
C20 0.0785(19) 0.0635(17) 0.138(3) -0.0103(15) 0.0396(18) -0.0018(18)
C21 0.0624(17) 0.082(2) 0.144(3) -0.0162(15) 0.0090(19) -0.039(2)
C22 0.0677(18) 0.107(2) 0.126(3) -0.0018(17) -0.0196(18) -0.038(2)
C23 0.0696(16) 0.0907(18) 0.0905(17) 0.0038(15) -0.0151(15) -0.0157(15)
C24 0.0535(13) 0.0559(13) 0.0768(15) 0.0039(11) -0.0042(12) -0.0108(12)
C25 0.0470(12) 0.0493(12) 0.0782(15) 0.0033(11) 0.0098(11) -0.0124(12)
C26 0.0567(14) 0.0564(14) 0.1045(19) -0.0044(12) 0.0197(14) -0.0175(14)
C27 0.0658(16) 0.0766(17) 0.0769(16) -0.0076(15) -0.0013(13) -0.0065(14)
C30 0.0666(15) 0.0647(15) 0.0717(15) 0.0023(14) -0.0028(12) 0.0005(13)
C31 0.0693(16) 0.0825(18) 0.129(2) -0.0128(15) 0.0254(15) 0.0161(16)
C32 0.0642(16) 0.110(2) 0.135(2) -0.0152(16) 0.0177(15) 0.0096(18)
C12 0.065(3) 0.082(4) 0.080(6) 0.019(3) 0.012(4) 0.002(6)
C13 0.051(3) 0.119(5) 0.181(9) 0.009(4) 0.029(5) -0.017(6)
C12' 0.052(6) 0.083(5) 0.060(7) 0.013(5) 0.014(4) -0.004(7)
C13' 0.088(7) 0.080(7) 0.145(9) 0.010(5) 0.061(8) 0.014(7)
C28 0.144(9) 0.064(6) 0.117(15) -0.037(6) -0.031(11) -0.017(8)
C29 0.107(8) 0.057(6) 0.117(9) -0.025(5) 0.009(6) 0.000(6)
C28' 0.095(5) 0.078(4) 0.073(5) -0.038(3) 0.006(3) -0.008(3)
C29' 0.166(8) 0.091(5) 0.119(5) -0.048(5) 0.024(5) -0.032(4)

loop_
_atom_type_symbol
_atom_type_description
_atom_type_scat_dispersion_real
_atom_type_scat_dispersion_imag
_atom_type_scat_source
C C 0.0033 0.0016 'International Tables Vol C Tables 4.2.6.8 and 6.1.1.4'
H H 0.0000 0.0000 'International Tables Vol C Tables 4.2.6.8 and 6.1.1.4'
O O 0.0106 0.0060 'International Tables Vol C Tables 4.2.6.8 and 6.1.1.4'

loop_
_geom_angle_atom_site_label_1
_geom_angle_atom_site_label_2
_geom_angle_atom_site_label_3
_geom_angle
C11 O1 C12' 124.5(8)
C11 O1 C12 110.8(4)
C14 O3 C15 116.58(17)
C2 C1 C9 120.3(2)
C2 C1 C11 115.0(2)
C9 C1 C11 124.4(2)
C1 C2 C3 121.7(2)
C1 C2 H2 119.1
C3 C2 H2 119.1
C4 C3 C2 119.6(3)
C4 C3 H3 120.2
C2 C3 H3 120.2
C3 C4 C10 121.0(3)
C3 C4 H4 119.5
C10 C4 H4 119.5
C6 C5 C10 122.3(3)
C6 C5 H5 118.9
C10 C5 H5 118.9
C5 C6 C7 119.0(3)
C5 C6 H6 120.5
C7 C6 H6 120.5
C8 C7 C6 121.2(2)
C8 C7 H7 119.4
C6 C7 H7 119.4
C7 C8 C9 120.2(2)
C7 C8 C14 114.5(2)
C9 C8 C14 125.16(19)
C10 C9 C8 117.4(2)
C10 C9 C1 116.8(2)
C8 C9 C1 125.77(19)
C5 C10 C4 120.6(3)
C5 C10 C9 119.4(3)
C4 C10 C9 120.0(2)
O2 C11 O1 123.9(2)
O2 C11 C1 124.5(2)
O1 C11 C1 111.30(19)
O4 C14 O3 123.8(2)
O4 C14 C8 124.0(2)
O3 C14 C8 112.07(19)
O3 C15 C16 110.3(2)
O3 C15 H15A 109.6
C16 C15 H15A 109.6
O3 C15 H15B 109.6
C16 C15 H15B 109.6
H15A C15 H15B 108.1
C15 C16 H16A 109.5
C15 C16 H16B 109.5
H16A C16 H16B 109.5
C15 C16 H16C 109.5
H16A C16 H16C 109.5
H16B C16 H16C 109.5
C27 O5 C28 106.2(6)
C27 O5 C28' 122.2(5)
C30 O7 C31 115.65(17)
C18 C17 C25 119.9(2)
C18 C17 C27 114.5(2)
C25 C17 C27 125.5(2)
C17 C18 C19 122.1(2)
C17 C18 H18 118.9
C19 C18 H18 118.9
C20 C19 C18 119.3(3)
C20 C19 H19 120.4
C18 C19 H19 120.4
C19 C20 C26 121.2(2)
C19 C20 H20 119.4
C26 C20 H20 119.4
C22 C21 C26 121.1(3)
C22 C21 H21 119.5
C26 C21 H21 119.5
C21 C22 C23 119.5(3)
C21 C22 H22 120.3
C23 C22 H22 120.3
C24 C23 C22 122.2(3)
C24 C23 H23 118.9
C22 C23 H23 118.9
C23 C24 C25 120.0(2)
C23 C24 C30 114.7(2)
C25 C24 C30 124.96(19)
C17 C25 C26 117.5(2)
C17 C25 C24 125.56(19)
C26 C25 C24 117.0(2)
C20 C26 C21 120.5(3)
C20 C26 C25 119.7(2)
C21 C26 C25 119.8(2)
O6 C27 O5 124.1(2)
O6 C27 C17 123.8(2)
O5 C27 C17 112.1(2)
O8 C30 O7 124.2(2)
O8 C30 C24 124.7(2)
O7 C30 C24 110.95(19)
C32 C31 O7 108.56(19)
C32 C31 H31A 110.0
O7 C31 H31A 110.0
C32 C31 H31B 110.0
O7 C31 H31B 110.0
H31A C31 H31B 108.4
C31 C32 H32A 109.5
C31 C32 H32B 109.5
H32A C32 H32B 109.5
C31 C32 H32C 109.5
H32A C32 H32C 109.5
H32B C32 H32C 109.5
O1 C12 C13 102.5(6)
O1 C12 H12A 111.3
C13 C12 H12A 111.3
O1 C12 H12B 111.3
C13 C12 H12B 111.3
H12A C12 H12B 109.2
O1 C12' C13' 103.0(8)
O1 C12' H12C 111.2
C13' C12' H12C 111.2
O1 C12' H12D 111.2
C13' C12' H12D 111.2
H12C C12' H12D 109.1
C12' C13' H13D 109.5
C12' C13' H13E 109.5
H13D C13' H13E 109.5
C12' C13' H13F 109.5
H13D C13' H13F 109.5
H13E C13' H13F 109.5
O5 C28 C29 104.2(9)
O5 C28 H28A 110.9
C29 C28 H28A 110.9
O5 C28 H28B 110.9
C29 C28 H28B 110.9
H28A C28 H28B 108.9
O5 C28' C29' 104.7(5)
O5 C28' H28C 110.8
C29' C28' H28C 110.8
O5 C28' H28D 110.8
C29' C28' H28D 110.8
H28C C28' H28D 108.9
C28' C29' H29D 109.5
C28' C29' H29E 109.5
H29D C29' H29E 109.5
C28' C29' H29F 109.5
H29D C29' H29F 109.5
H29E C29' H29F 109.5

loop_
_geom_bond_atom_site_label_1
_geom_bond_atom_site_label_2
_geom_bond_distance
O1 C11 1.329(2)
O1 C12' 1.489(8)
O1 C12 1.492(6)
O2 C11 1.201(2)
O3 C14 1.338(2)
O3 C15 1.459(2)
O4 C14 1.203(2)
C1 C2 1.363(3)
C1 C9 1.428(3)
C1 C11 1.484(3)
C2 C3 1.394(3)
C2 H2 0.93
C3 C4 1.339(3)
C3 H3 0.93
C4 C10 1.418(3)
C4 H4 0.93
C5 C6 1.342(3)
C5 C10 1.398(3)
C5 H5 0.93
C6 C7 1.406(3)
C6 H6 0.93
C7 C8 1.367(3)
C7 H7 0.93
C8 C9 1.425(3)
C8 C14 1.488(3)
C9 C10 1.417(3)
C15 C16 1.472(3)
C15 H15A 0.97
C15 H15B 0.97
C16 H16A 0.96
C16 H16B 0.96
C16 H16C 0.96
O5 C27 1.336(2)
O5 C28 1.485(9)
O5 C28' 1.486(6)
O6 C27 1.205(2)
O7 C30 1.331(2)
O7 C31 1.467(2)
O8 C30 1.203(2)
C17 C18 1.362(3)
C17 C25 1.420(3)
C17 C27 1.483(3)
C18 C19 1.395(3)
C18 H18 0.93
C19 C20 1.348(3)
C19 H19 0.93
C20 C26 1.407(3)
C20 H20 0.93
C21 C22 1.343(3)
C21 C26 1.418(3)
C21 H21 0.93
C22 C23 1.392(3)
C22 H22 0.93
C23 C24 1.361(3)
C23 H23 0.93
C24 C25 1.430(3)
C24 C30 1.490(3)
C25 C26 1.421(3)
C31 C32 1.432(3)
C31 H31A 0.97
C31 H31B 0.97
C32 H32A 0.96
C32 H32B 0.96
C32 H32C 0.96
C12 C13 1.509(8)
C12 H12A 0.97
C12 H12B 0.97
C13 H13A 0.96
C13 H13B 0.96
C13 H13C 0.96
C12' C13' 1.514(9)
C12' H12C 0.97
C12' H12D 0.97
C13' H13D 0.96
C13' H13E 0.96
C13' H13F 0.96
C28 C29 1.521(9)
C28 H28A 0.97
C28 H28B 0.97
C29 H29A 0.96
C29 H29B 0.96
C29 H29C 0.96
C28' C29' 1.498(7)
C28' H28C 0.97
C28' H28D 0.97
C29' H29D 0.96
C29' H29E 0.96
C29' H29F 0.96

loop_
_geom_hbond_atom_site_label_D
_geom_hbond_atom_site_label_H
_geom_hbond_atom_site_label_A
_geom_hbond_site_symmetry_A
_geom_hbond_distance_DH
_geom_hbond_distance_HA
_geom_hbond_distance_DA
_geom_hbond_angle_DHA
C15 H15A O4 . 0.97 2.32 2.679(3) 101
C18 H18 O4 2_655 0.93 2.44 3.307(3) 155
C20 H20 O4 1_455 0.93 2.58 3.440(3) 154
C23 H23 O8 3_575 0.93 2.52 3.312(3) 142

loop_
_geom_torsion_atom_site_label_1
_geom_torsion_atom_site_label_2
_geom_torsion_atom_site_label_3
_geom_torsion_atom_site_label_4
_geom_torsion
C9 C1 C2 C3 4.7(3)
C11 C1 C2 C3 -168.58(19)
C1 C2 C3 C4 1.6(4)
C2 C3 C4 C10 -3.7(4)
C10 C5 C6 C7 -2.4(4)
C5 C6 C7 C8 2.6(4)
C6 C7 C8 C9 2.2(3)
C6 C7 C8 C14 -174.4(2)
C7 C8 C9 C10 -7.0(3)
C14 C8 C9 C10 169.11(18)
C7 C8 C9 C1 172.93(18)
C14 C8 C9 C1 -10.9(3)
C2 C1 C9 C10 -8.6(3)
C11 C1 C9 C10 164.03(18)
C2 C1 C9 C8 171.44(19)
C11 C1 C9 C8 -15.9(3)
C6 C5 C10 C4 178.0(2)
C6 C5 C10 C9 -2.7(3)
C3 C4 C10 C5 178.7(2)
C3 C4 C10 C9 -0.6(3)
C8 C9 C10 C5 7.3(3)
C1 C9 C10 C5 -172.71(18)
C8 C9 C10 C4 -173.45(18)
C1 C9 C10 C4 6.6(3)
C12' O1 C11 O2 -16.6(6)
C12 O1 C11 O2 5.2(6)
C12' O1 C11 C1 169.6(5)
C12 O1 C11 C1 -168.7(6)
C2 C1 C11 O2 -40.4(3)
C9 C1 C11 O2 146.6(2)
C2 C1 C11 O1 133.47(19)
C9 C1 C11 O1 -39.5(3)
C15 O3 C14 O4 -2.5(3)
C15 O3 C14 C8 -178.45(17)
C7 C8 C14 O4 -39.0(3)
C9 C8 C14 O4 144.7(2)
C7 C8 C14 O3 136.92(18)
C9 C8 C14 O3 -39.4(3)
C14 O3 C15 C16 96.1(2)
C25 C17 C18 C19 -1.7(3)
C27 C17 C18 C19 174.3(2)
C17 C18 C19 C20 -2.8(4)
C18 C19 C20 C26 2.7(4)
C26 C21 C22 C23 3.6(4)
C21 C22 C23 C24 -2.2(4)
C22 C23 C24 C25 -3.8(3)
C22 C23 C24 C30 169.4(2)
C18 C17 C25 C26 6.1(3)
C27 C17 C25 C26 -169.42(19)
C18 C17 C25 C24 -173.37(19)
C27 C17 C25 C24 11.1(3)
C23 C24 C25 C17 -172.51(19)
C30 C24 C25 C17 15.1(3)
C23 C24 C25 C26 8.0(3)
C30 C24 C25 C26 -164.33(18)
C19 C20 C26 C21 -178.1(2)
C19 C20 C26 C25 1.9(3)
C22 C21 C26 C20 -179.0(2)
C22 C21 C26 C25 1.0(3)
C17 C25 C26 C20 -6.2(3)
C24 C25 C26 C20 173.28(19)
C17 C25 C26 C21 173.81(19)
C24 C25 C26 C21 -6.7(3)
C28 O5 C27 O6 -9.3(11)
C28' O5 C27 O6 10.5(5)
C28 O5 C27 C17 167.3(10)
C28' O5 C27 C17 -172.8(3)
C18 C17 C27 O6 39.9(3)
C25 C17 C27 O6 -144.4(2)
C18 C17 C27 O5 -136.7(2)
C25 C17 C27 O5 39.0(3)
C31 O7 C30 O8 -1.3(3)
C31 O7 C30 C24 173.89(18)
C23 C24 C30 O8 43.3(3)
C25 C24 C30 O8 -144.0(2)
C23 C24 C30 O7 -131.9(2)
C25 C24 C30 O7 40.8(3)
C30 O7 C31 C32 -164.0(2)
C11 O1 C12 C13 173.0(9)
C12' O1 C12 C13 -57(2)
C11 O1 C12' C13' 108.9(15)
C12 O1 C12' C13' 48.8(18)
C27 O5 C28 C29 -151.0(15)
C28' O5 C28 C29 73.6(19)
C27 O5 C28' C29' -91.5(11)
C28 O5 C28' C29' -38.6(17)
